data_1520187
loop_
_publ_author_name
'Huth, Susanne L.'
'Threlfall, Terry L.'
'Hursthouse, Michael B.'

_publ_section_title
;
 N-(4-methoxyphenyl)formamide
;
_journal_name_full 'Crystal Structure Report Archive'
_journal_page_first 540
_journal_year 2008
_chemical_formula_moiety 'C8 H9 N O2'
_chemical_formula_sum 'C8 H9 N O2'
_chemical_formula_weight 151.16
_chemical_name_systematic
;
 N-(4-methoxyphenyl)formamide
;
_space_group_IT_number 33
_symmetry_cell_setting orthorhombic
_symmetry_space_group_name_Hall 'P 2c -2n'
_symmetry_space_group_name_H-M 'P n a 21'
_atom_sites_solution_hydrogens geom
_atom_sites_solution_primary direct
_atom_sites_solution_secondary difmap
_cell_angle_alpha 90.00
_cell_angle_beta 90.00
_cell_angle_gamma 90.00
_cell_formula_units_Z 4
_cell_length_a 10.5957(3)
_cell_length_b 7.6655(3)
_cell_length_c 9.2544(2)
_cell_measurement_reflns_used 3870
_cell_measurement_temperature 120(2)
_cell_measurement_theta_max 27.48
_cell_measurement_theta_min 2.91
_cell_volume 751.65(4)
_computing_cell_refinement 'DENZO (Otwinowski & Minor, 1997) & COLLECT (Hooft, R.W.W., 1998)'
_computing_data_collection 'COLLECT (Hooft, R.W.W., 1998)'
_computing_data_reduction 'DENZO (Otwinowski & Minor, 1997) & COLLECT (Hooft, R.W.W., 1998)'
_computing_structure_refinement 'SHELXL-97 (Sheldrick, 1997)'
_computing_structure_solution 'SHELXS-97 (Sheldrick, 1997)'
_diffrn_ambient_temperature 120(2)
_diffrn_detector_area_resol_mean 9.091
_diffrn_measured_fraction_theta_full 0.992
_diffrn_measured_fraction_theta_max 0.992
_diffrn_measurement_device_type 'Bruker-Nonius Roper CCD camera on \k-goniostat'
_diffrn_measurement_method '\f & \w scans'
_diffrn_radiation_monochromator graphite
_diffrn_radiation_source 'Bruker-Nonius FR591 rotating anode'
_diffrn_radiation_type MoK\a
_diffrn_radiation_wavelength 0.71073
_diffrn_reflns_av_R_equivalents 0.0280
_diffrn_reflns_av_sigmaI/netI 0.0261
_diffrn_reflns_limit_h_max 13
_diffrn_reflns_limit_h_min -13
_diffrn_reflns_limit_k_max 9
_diffrn_reflns_limit_k_min -9
_diffrn_reflns_limit_l_max 11
_diffrn_reflns_limit_l_min -11
_diffrn_reflns_number 6801
_diffrn_reflns_theta_full 27.46
_diffrn_reflns_theta_max 27.46
_diffrn_reflns_theta_min 3.28
_exptl_absorpt_coefficient_mu 0.097
_exptl_absorpt_correction_T_max 0.9622
_exptl_absorpt_correction_T_min 0.9352
_exptl_absorpt_correction_type multi-scan
_exptl_absorpt_process_details 'SADABS 2007/2 (Sheldrick, G.M., 2007)'
_exptl_crystal_colour colourless
_exptl_crystal_density_diffrn 1.336
_exptl_crystal_density_method 'not measured'
_exptl_crystal_description plate
_exptl_crystal_F_000 320
_exptl_crystal_size_max 0.70
_exptl_crystal_size_mid 0.60
_exptl_crystal_size_min 0.40
_refine_diff_density_max 0.146
_refine_diff_density_min -0.139
_refine_diff_density_rms 0.032
_refine_ls_abs_structure_details 'Flack H D (1983), Acta Cryst. A39, 876-881'
_refine_ls_abs_structure_Flack 0.5(10)
_refine_ls_extinction_method none
_refine_ls_goodness_of_fit_ref 1.053
_refine_ls_hydrogen_treatment mixed
_refine_ls_matrix_type full
_refine_ls_number_parameters 105
_refine_ls_number_reflns 1663
_refine_ls_number_restraints 1
_refine_ls_restrained_S_all 1.053
_refine_ls_R_factor_all 0.0313
_refine_ls_R_factor_gt 0.0287
_refine_ls_shift/su_max 0.000
_refine_ls_shift/su_mean 0.000
_refine_ls_structure_factor_coef Fsqd
_refine_ls_weighting_details 'calc w=1/[\s^2^(Fo^2^)+(0.0342P)^2^+0.1361P] where P=(Fo^2^+2Fc^2^)/3'
_refine_ls_weighting_scheme calc
_refine_ls_wR_factor_gt 0.0692
_refine_ls_wR_factor_ref 0.0705
_reflns_number_gt 1577
_reflns_number_total 1663
_reflns_threshold_expression >2sigma(I)
_cod_data_source_file eCrystal-540.cif
_cod_data_source_block 2008lsh050
_cod_depositor_comments
;
Citation :
Huth, Susanne L. and Threlfall, Terry L. and Hursthouse, Michael B. (2008) 
University of Southampton, Crystal Structure Report Archive. 
(doi:10.5258/ecrystals/540)

More at:
http://ecrystals.chem.soton.ac.uk/540/

The following automatic conversions were performed:

'_symmetry_cell_setting' value 'Orthorhombic' changed to
'orthorhombic' according to the built-in table from CIF Core
dictionary named 'cif_core.dic' version 2.4.1 from 2010-06-29.

Automatic conversion script
Id: cif_fix_values 3392 2015-05-12 13:50:21Z andrius 
;
_cod_database_code 1520187

loop_
_symmetry_equiv_pos_as_xyz
'x, y, z'
'-x, -y, z+1/2'
'x+1/2, -y+1/2, z'
'-x+1/2, y+1/2, z+1/2'

loop_
_atom_site_label
_atom_site_type_symbol
_atom_site_fract_x
_atom_site_fract_y
_atom_site_fract_z
_atom_site_U_iso_or_equiv
_atom_site_adp_type
_atom_site_occupancy
_atom_site_symmetry_multiplicity
_atom_site_calc_flag
_atom_site_refinement_flags
_atom_site_disorder_assembly
_atom_site_disorder_group
C1 C 0.57506(11) 0.30188(16) 0.10969(12) 0.0183(3) Uani 1 1 d . . .
C2 C 0.54454(11) 0.40964(17) 0.22607(13) 0.0200(3) Uani 1 1 d . . .
H2 H 0.4884 0.3697 0.2989 0.024 Uiso 1 1 calc R . .
C3 C 0.59646(12) 0.57516(17) 0.23493(14) 0.0216(3) Uani 1 1 d . . .
H3 H 0.5764 0.6478 0.3148 0.026 Uiso 1 1 calc R . .
C4 C 0.67754(12) 0.63608(16) 0.12817(13) 0.0199(3) Uani 1 1 d . . .
C5 C 0.70587(11) 0.53137(17) 0.00964(14) 0.0218(3) Uani 1 1 d . . .
H5 H 0.7594 0.5734 -0.0650 0.026 Uiso 1 1 calc R . .
C6 C 0.65483(11) 0.36433(17) 0.00188(13) 0.0208(3) Uani 1 1 d . . .
H6 H 0.6747 0.2918 -0.0782 0.025 Uiso 1 1 calc R . .
C7 C 0.49068(11) 0.02372(17) 0.20178(14) 0.0216(3) Uani 1 1 d . . .
H7 H 0.4627 -0.0894 0.1748 0.026 Uiso 1 1 calc R . .
C8 C 0.78997(13) 0.87960(19) 0.03173(16) 0.0291(3) Uani 1 1 d . . .
H8A H 0.8677 0.8149 0.0114 0.044 Uiso 1 1 calc R . .
H8B H 0.8109 1.0006 0.0560 0.044 Uiso 1 1 calc R . .
H8C H 0.7354 0.8776 -0.0537 0.044 Uiso 1 1 calc R . .
N1 N 0.52435(10) 0.13132(15) 0.09478(12) 0.0206(2) Uani 1 1 d . . .
O1 O 0.49252(9) 0.05719(12) 0.33169(12) 0.0274(2) Uani 1 1 d . . .
O2 O 0.72572(9) 0.80037(13) 0.15064(10) 0.0270(2) Uani 1 1 d . . .
H1N H 0.5238(16) 0.089(2) 0.008(2) 0.033(4) Uiso 1 1 d . . .

loop_
_atom_site_aniso_label
_atom_site_aniso_U_11
_atom_site_aniso_U_22
_atom_site_aniso_U_33
_atom_site_aniso_U_23
_atom_site_aniso_U_13
_atom_site_aniso_U_12
C1 0.0189(6) 0.0208(6) 0.0153(6) 0.0026(5) -0.0035(5) 0.0011(4)
C2 0.0218(6) 0.0222(6) 0.0159(6) 0.0026(5) 0.0021(5) 0.0020(5)
C3 0.0250(6) 0.0224(6) 0.0173(6) -0.0010(5) 0.0015(5) 0.0028(5)
C4 0.0192(5) 0.0199(6) 0.0206(7) 0.0041(5) -0.0034(5) -0.0001(4)
C5 0.0198(5) 0.0288(7) 0.0170(6) 0.0058(5) 0.0023(5) 0.0003(5)
C6 0.0225(6) 0.0248(7) 0.0152(6) -0.0001(5) -0.0001(5) 0.0031(5)
C7 0.0228(6) 0.0213(6) 0.0208(7) 0.0000(5) -0.0019(5) -0.0008(5)
C8 0.0260(6) 0.0301(7) 0.0312(7) 0.0102(6) -0.0018(6) -0.0061(6)
N1 0.0264(5) 0.0215(6) 0.0140(5) -0.0014(4) -0.0016(4) -0.0010(4)
O1 0.0378(6) 0.0258(5) 0.0186(5) 0.0018(4) 0.0016(4) -0.0044(4)
O2 0.0314(5) 0.0241(5) 0.0256(5) 0.0032(4) -0.0013(4) -0.0061(4)

loop_
_atom_type_symbol
_atom_type_description
_atom_type_scat_dispersion_real
_atom_type_scat_dispersion_imag
_atom_type_scat_source
C C 0.0033 0.0016 'International Tables Vol C Tables 4.2.6.8 and 6.1.1.4'
H H 0.0000 0.0000 'International Tables Vol C Tables 4.2.6.8 and 6.1.1.4'
N N 0.0061 0.0033 'International Tables Vol C Tables 4.2.6.8 and 6.1.1.4'
O O 0.0106 0.0060 'International Tables Vol C Tables 4.2.6.8 and 6.1.1.4'

loop_
_geom_angle_atom_site_label_1
_geom_angle_atom_site_label_2
_geom_angle_atom_site_label_3
_geom_angle
_geom_angle_site_symmetry_1
_geom_angle_site_symmetry_3
C6 C1 C2 119.36(12) . .
C6 C1 N1 118.46(11) . .
C2 C1 N1 122.16(11) . .
C3 C2 C1 119.72(11) . .
C3 C2 H2 120.1 . .
C1 C2 H2 120.1 . .
C2 C3 C4 120.74(12) . .
C2 C3 H3 119.6 . .
C4 C3 H3 119.6 . .
O2 C4 C3 115.45(11) . .
O2 C4 C5 124.57(11) . .
C3 C4 C5 119.97(12) . .
C6 C5 C4 119.17(12) . .
C6 C5 H5 120.4 . .
C4 C5 H5 120.4 . .
C5 C6 C1 121.01(12) . .
C5 C6 H6 119.5 . .
C1 C6 H6 119.5 . .
O1 C7 N1 126.24(13) . .
O1 C7 H7 116.9 . .
N1 C7 H7 116.9 . .
O2 C8 H8A 109.5 . .
O2 C8 H8B 109.5 . .
H8A C8 H8B 109.5 . .
O2 C8 H8C 109.5 . .
H8A C8 H8C 109.5 . .
H8B C8 H8C 109.5 . .
C7 N1 C1 126.64(11) . .
C7 N1 H1N 116.8(11) . .
C1 N1 H1N 116.1(11) . .
C4 O2 C8 116.72(11) . .

loop_
_geom_bond_atom_site_label_1
_geom_bond_atom_site_label_2
_geom_bond_distance
_geom_bond_site_symmetry_2
C1 C6 1.3925(16) .
C1 C2 1.3953(17) .
C1 N1 1.4202(17) .
C2 C3 1.3853(18) .
C2 H2 0.9500 .
C3 C4 1.3901(17) .
C3 H3 0.9500 .
C4 O2 1.3747(15) .
C4 C5 1.3920(19) .
C5 C6 1.3918(18) .
C5 H5 0.9500 .
C6 H6 0.9500 .
C7 O1 1.2294(17) .
C7 N1 1.3372(17) .
C7 H7 0.9500 .
C8 O2 1.4294(16) .
C8 H8A 0.9800 .
C8 H8B 0.9800 .
C8 H8C 0.9800 .
N1 H1N 0.87(2) .

loop_
_geom_hbond_atom_site_label_D
_geom_hbond_atom_site_label_H
_geom_hbond_atom_site_label_A
_geom_hbond_distance_DH
_geom_hbond_distance_HA
_geom_hbond_distance_DA
_geom_hbond_angle_DHA
_geom_hbond_site_symmetry_A
N1 H1N O1 0.87(2) 1.99(2) 2.8369(16) 166.9(16) 2_654
